data_4317889
loop_
_publ_author_name
'Nicholas J. Hill'
'William Levason'
'Gillian Reid'

_publ_contact_author_address
;
    Department of Chemistry
    University of Southampton
    Highfield
    Southampton SO17 1BJ
    UK.
;
_publ_contact_author_email ' gr@soton.ac.uk '
_publ_contact_author_fax ' 023 8059 3781 '
_publ_contact_author_name ' Dr G. Reid'
_publ_contact_author_phone ' 023 8059 3609 '
_publ_section_title
;
 Arsenic(III) Halide Complexes with Acyclic and Macrocyclic Thio- and
 Selenoether Coligands: Synthesis and Structural Properties
;
_journal_name_full 'Inorganic Chemistry'
_journal_page_first 2070
_journal_page_last 2076
_journal_paper_doi 10.1021/ic011139t
_journal_volume 41
_journal_year 2002
_chemical_formula_moiety '[AsCl3([9]aneS3)]'
_chemical_formula_sum 'C6 H12 As Cl3 S3'
_chemical_formula_weight 361.61
_chemical_name_systematic
;
   ?
;
_space_group_IT_number 110
_symmetry_cell_setting tetragonal
_symmetry_space_group_name_Hall 'I 4bw -2c'
_symmetry_space_group_name_H-M 'I 41 c d'
_atom_sites_solution_hydrogens geom
_atom_sites_solution_primary direct
_atom_sites_solution_secondary difmap
_audit_creation_method SHELXL-97
_cell_angle_alpha 90.00
_cell_angle_beta 90.00
_cell_angle_gamma 90.00
_cell_formula_units_Z 16
_cell_length_a 17.520(4)
_cell_length_b 17.520
_cell_length_c 16.790(7)
_cell_measurement_reflns_used 25
_cell_measurement_temperature 150(1)
_cell_measurement_theta_max 22.1
_cell_measurement_theta_min 18.1
_cell_volume 5154(2)
_computing_cell_refinement 'MSC Diffractometer Control'
_computing_data_collection 'MSC Diffractometer Control'
_computing_data_reduction 'TeXsan for Windows, version 1.06'
_computing_molecular_graphics ORTEP
_computing_structure_refinement 'SHELXL-97 (Sheldrick, 1997)'
_computing_structure_solution 'DIRDIF-PATTY (Beurskens et al, 1994)'
_diffrn_ambient_temperature 150(1)
_diffrn_measured_fraction_theta_full 0.512
_diffrn_measured_fraction_theta_max 0.512
_diffrn_measurement_device_type 'Rigaku AFC7S'
_diffrn_measurement_method omega-2theta
_diffrn_radiation_monochromator graphite
_diffrn_radiation_source 'sealed tube'
_diffrn_radiation_type MoK\a
_diffrn_radiation_wavelength 0.71073
_diffrn_reflns_av_R_equivalents 0.0000
_diffrn_reflns_av_sigmaI/netI 0.0280
_diffrn_reflns_limit_h_max 20
_diffrn_reflns_limit_h_min 0
_diffrn_reflns_limit_k_max 14
_diffrn_reflns_limit_k_min 0
_diffrn_reflns_limit_l_max 19
_diffrn_reflns_limit_l_min 0
_diffrn_reflns_number 1179
_diffrn_reflns_theta_full 25.00
_diffrn_reflns_theta_max 25.00
_diffrn_reflns_theta_min 2.32
_diffrn_standards_decay_% -1.77
_diffrn_standards_interval_count 150
_diffrn_standards_number 3
_exptl_absorpt_coefficient_mu 3.703
_exptl_absorpt_correction_T_max 1.000
_exptl_absorpt_correction_T_min 0.7065
_exptl_absorpt_correction_type psi
_exptl_crystal_colour yellow
_exptl_crystal_density_diffrn 1.864
_exptl_crystal_density_method 'not measured'
_exptl_crystal_description block
_exptl_crystal_F_000 2880
_exptl_crystal_size_max 0.52
_exptl_crystal_size_mid 0.45
_exptl_crystal_size_min 0.76
_refine_diff_density_max 0.778
_refine_diff_density_min -1.408
_refine_diff_density_rms 0.147
_refine_ls_abs_structure_details 'Flack H D (1983), Acta Cryst. A39, 876-881'
_refine_ls_abs_structure_Flack 0.0049(3)
_refine_ls_extinction_method none
_refine_ls_goodness_of_fit_ref 1.055
_refine_ls_hydrogen_treatment mixed
_refine_ls_matrix_type full
_refine_ls_number_parameters 118
_refine_ls_number_reflns 1179
_refine_ls_number_restraints 1
_refine_ls_restrained_S_all 1.055
_refine_ls_R_factor_all 0.0401
_refine_ls_R_factor_gt 0.0356
_refine_ls_shift/su_max 0.471
_refine_ls_shift/su_mean 0.086
_refine_ls_structure_factor_coef Fsqd
_refine_ls_weighting_details 'w=1/[\s^2^(Fo^2^)+(0.0672P)^2^+11.5419P] where P=(Fo^2^+2Fc^2^)/3'
_refine_ls_weighting_scheme calc
_refine_ls_wR_factor_gt 0.0936
_refine_ls_wR_factor_ref 0.0963
_reflns_number_gt 1080
_reflns_number_total 1179
_reflns_threshold_expression >2sigma(I)
_cod_data_source_file ic011139t_3.cif
_cod_data_source_block shelxl
_cod_depositor_comments
;
The following automatic conversions were performed:

'_refine_ls_weighting_scheme' value 'calc
w=1/[\s^2^(Fo^2^)+(0.0672P)^2^+11.5419P] where P=(Fo^2^+2Fc^2^)/3'
was changed to 'calc'. New tag '_refine_ls_weighting_details' was
created. The value of the new tag was set to
'w=1/[\s^2^(Fo^2^)+(0.0672P)^2^+11.5419P] where P=(Fo^2^+2Fc^2^)/3'.

Automatic conversion script
Id: cif_fix_values 3143 2015-03-26 13:38:13Z robertas 
;
_cod_original_cell_volume 5153(3)
_cod_database_code 4317889

loop_
_symmetry_equiv_pos_as_xyz
'x, y, z'
'-x, y, z+1/2'
'y, -x+1/2, z+1/4'
'y, x+1/2, z+3/4'
'-x, -y, z'
'x, -y, z+1/2'
'-y, x+1/2, z+1/4'
'-y, -x+1/2, z+3/4'
'x+1/2, y+1/2, z+1/2'
'-x+1/2, y+1/2, z+1'
'y+1/2, -x+1, z+3/4'
'y+1/2, x+1, z+5/4'
'-x+1/2, -y+1/2, z+1/2'
'x+1/2, -y+1/2, z+1'
'-y+1/2, x+1, z+3/4'
'-y+1/2, -x+1, z+5/4'

loop_
_atom_site_label
_atom_site_type_symbol
_atom_site_fract_x
_atom_site_fract_y
_atom_site_fract_z
_atom_site_U_iso_or_equiv
_atom_site_adp_type
_atom_site_occupancy
_atom_site_calc_flag
_atom_site_refinement_flags
_atom_site_disorder_assembly
_atom_site_disorder_group
As1 As 0.28115(4) 0.02192(4) 0.15868(4) 0.0188(2) Uani 1 d . . .
Cl1 Cl 0.40506(10) -0.01394(11) 0.18525(12) 0.0290(5) Uani 1 d . . .
Cl2 Cl 0.29394(17) 0.03398(18) 0.02057(15) 0.0484(7) Uani 1 d . . .
Cl3 Cl 0.29315(12) 0.15108(11) 0.19688(13) 0.0348(5) Uani 1 d . . .
S1 S 0.11841(11) 0.02040(12) 0.16906(14) 0.0338(5) Uani 1 d . . .
S2 S 0.24689(10) -0.13272(11) 0.16211(12) 0.0240(4) Uani 1 d . . .
S3 S 0.25733(11) -0.00624(12) 0.31576(13) 0.0222(4) Uani 1 d . . .
C1 C 0.1014(5) -0.0751(5) 0.1296(6) 0.040(2) Uani 1 d . . .
C2 C 0.1439(5) -0.1412(4) 0.1671(6) 0.036(2) Uani 1 d . . .
C3 C 0.2762(5) -0.1564(5) 0.2640(5) 0.0279(18) Uani 1 d . . .
C4 C 0.2418(6) -0.1079(5) 0.3291(5) 0.033(2) Uani 1 d . . .
C5 C 0.1634(5) 0.0350(5) 0.3299(5) 0.034(2) Uani 1 d . . .
C6 C 0.1008(4) 0.0078(6) 0.2759(6) 0.034(2) Uani 1 d . . .
H1 H 0.0491 -0.0848 0.1295 0.045 Uiso 1 d . . .
H2 H 0.1183 -0.0735 0.0731 0.045 Uiso 1 d . . .
H3 H 0.1287 -0.1432 0.2220 0.051 Uiso 1 d . . .
H4 H 0.1286 -0.1876 0.1421 0.051 Uiso 1 d . . .
H5 H 0.3296 -0.1520 0.2641 0.028 Uiso 1 d . . .
H6 H 0.2614 -0.2080 0.2710 0.028 Uiso 1 d . . .
H7 H 0.1888 -0.1171 0.3330 0.037 Uiso 1 d . . .
H8 H 0.2657 -0.1228 0.3784 0.037 Uiso 1 d . . .
H9 H 0.1470 0.0224 0.3834 0.038 Uiso 1 d . . .
H10 H 0.1677 0.0888 0.3262 0.038 Uiso 1 d . . .
H11 H 0.0917 -0.0438 0.2828 0.039 Uiso 1 d . . .
H12 H 0.0556 0.0370 0.2858 0.039 Uiso 1 d . . .

loop_
_atom_site_aniso_label
_atom_site_aniso_U_11
_atom_site_aniso_U_22
_atom_site_aniso_U_33
_atom_site_aniso_U_23
_atom_site_aniso_U_13
_atom_site_aniso_U_12
As1 0.0155(4) 0.0220(4) 0.0188(4) -0.0010(4) 0.0017(3) -0.0005(3)
Cl1 0.0156(8) 0.0378(12) 0.0337(9) 0.0023(9) 0.0029(7) -0.0005(7)
Cl2 0.0607(17) 0.0654(16) 0.0190(10) 0.0031(11) 0.0011(11) 0.0137(13)
Cl3 0.0407(12) 0.0220(10) 0.0416(12) -0.0022(9) 0.0100(10) -0.0020(8)
S1 0.0214(9) 0.0352(12) 0.0447(13) -0.0143(10) -0.0055(9) 0.0041(8)
S2 0.0184(8) 0.0259(9) 0.0277(10) -0.0098(9) 0.0014(8) 0.0010(7)
S3 0.0264(9) 0.0217(9) 0.0184(9) -0.0044(8) 0.0013(8) -0.0115(8)
C1 0.026(4) 0.041(5) 0.054(6) -0.019(5) -0.010(4) -0.004(4)
C2 0.028(4) 0.025(4) 0.055(6) -0.020(5) -0.010(4) -0.002(3)
C3 0.024(4) 0.024(4) 0.035(5) -0.002(4) 0.001(3) -0.005(3)
C4 0.047(5) 0.033(5) 0.020(4) -0.003(4) 0.002(4) -0.018(4)
C5 0.029(4) 0.038(5) 0.035(5) -0.018(4) 0.012(4) -0.007(4)
C6 0.020(4) 0.035(5) 0.048(5) -0.017(4) 0.004(4) -0.003(4)

loop_
_atom_type_symbol
_atom_type_description
_atom_type_scat_dispersion_real
_atom_type_scat_dispersion_imag
_atom_type_scat_source
C C 0.0033 0.0016 'International Tables Vol C Tables 4.2.6.8 and 6.1.1.4'
H H 0.0000 0.0000 'International Tables Vol C Tables 4.2.6.8 and 6.1.1.4'
As As 0.0499 2.0058 'International Tables Vol C Tables 4.2.6.8 and 6.1.1.4'
Cl Cl 0.1484 0.1585 'International Tables Vol C Tables 4.2.6.8 and 6.1.1.4'
S S 0.1246 0.1234 'International Tables Vol C Tables 4.2.6.8 and 6.1.1.4'

loop_
_geom_angle_atom_site_label_1
_geom_angle_atom_site_label_2
_geom_angle_atom_site_label_3
_geom_angle
_geom_angle_site_symmetry_1
_geom_angle_site_symmetry_3
_geom_angle_publ_flag
Cl1 As1 Cl2 97.26(9) . . ?
Cl1 As1 Cl3 97.17(8) . . ?
Cl2 As1 Cl3 100.03(10) . . ?
Cl1 As1 S3 84.67(7) . . ?
Cl2 As1 S3 173.69(10) . . ?
Cl3 As1 S3 85.64(7) . . ?
Cl1 As1 S2 86.19(6) . . ?
Cl2 As1 S2 97.44(9) . . ?
Cl3 As1 S2 161.62(8) . . ?
S3 As1 S2 76.66(6) . . ?
Cl1 As1 S1 157.85(8) . . ?
Cl2 As1 S1 99.03(9) . . ?
Cl3 As1 S1 94.66(7) . . ?
S3 As1 S1 77.62(7) . . ?
S2 As1 S1 76.92(6) . . ?
C1 S1 C6 102.5(5) . . ?
C1 S1 As1 98.6(3) . . ?
C6 S1 As1 103.2(3) . . ?
C2 S2 C3 102.5(4) . . ?
C2 S2 As1 107.2(3) . . ?
C3 S2 As1 100.4(3) . . ?
C5 S3 C4 103.8(4) . . ?
C5 S3 As1 101.2(3) . . ?
C4 S3 As1 108.7(3) . . ?
C2 C1 S1 118.1(6) . . ?
C1 C2 S2 114.1(6) . . ?
C4 C3 S2 115.9(6) . . ?
C3 C4 S3 113.8(6) . . ?
C6 C5 S3 117.3(6) . . ?
C5 C6 S1 115.4(6) . . ?

loop_
_geom_bond_atom_site_label_1
_geom_bond_atom_site_label_2
_geom_bond_distance
_geom_bond_site_symmetry_2
_geom_bond_publ_flag
As1 Cl1 2.304(2) . ?
As1 Cl2 2.339(3) . ?
As1 Cl3 2.361(2) . ?
As1 S3 2.715(3) . ?
As1 S2 2.776(2) . ?
As1 S1 2.857(2) . ?
S1 C1 1.823(9) . ?
S1 C6 1.834(10) . ?
S2 C2 1.813(9) . ?
S2 C3 1.833(9) . ?
S3 C5 1.813(9) . ?
S3 C4 1.815(9) . ?
C1 C2 1.514(13) . ?
C3 C4 1.511(12) . ?
C5 C6 1.501(12) . ?
